data_1524674
loop_
_publ_author_name
'Khan, Y.'
'Schubert, K.'

_publ_section_title
;
 Ueber einige Strukturen im System Pt-Zn-Cd.
;
_journal_name_full 'Journal of the Less-Common Metals'
_journal_page_first 266
_journal_page_last 268
_journal_volume 20
_journal_year 1970
_chemical_formula_sum 'Cd Pt2 Zn'
_space_group_IT_number 123
_symmetry_space_group_name_Hall '-P 4 2'
_symmetry_space_group_name_H-M 'P 4/m m m'
_cell_angle_alpha 90
_cell_angle_beta 90
_cell_angle_gamma 90
_cell_formula_units_Z 1
_cell_length_a 2.9
_cell_length_b 2.9
_cell_length_c 7.24
_cell_volume 60.888
_citation_journal_id_ASTM JCOMAH
_cod_data_source_file Khan_JCOMAH_1970_688.cif
_cod_data_source_block Cd1Pt2Zn1
_cod_original_cell_volume 60.8884
_cod_original_formula_sum 'Cd1 Pt2 Zn1'
_cod_database_code 1524674

loop_
_symmetry_equiv_pos_as_xyz
x,y,z
-y,x,z
-x,-y,z
y,-x,z
x,-y,-z
y,x,-z
-x,y,-z
-y,-x,-z
-x,-y,-z
y,-x,-z
x,y,-z
-y,x,-z
-x,y,z
-y,-x,z
x,-y,z
y,x,z

loop_
_atom_site_label
_atom_site_type_symbol
_atom_site_fract_x
_atom_site_fract_y
_atom_site_fract_z
_atom_site_occupancy
_atom_site_U_iso_or_equiv
Pt1 Pt 0.5 0.5 0.23 1 0.0
Zn1 Zn 0 0 0 1 0.0
Cd1 Cd 0 0 0.5 1 0.0
